data_4029210
loop_
_publ_author_name
'Bhakuni, Bhagat Singh'
'Yadav, Abhimanyu'
'Kumar, Shailesh'
'Patel, Saket'
'Sharma, Shubham'
'Kumar, Sangit'

_publ_section_title
;
 KO(t)Bu-Mediated Synthesis of Dimethylisoindolin-1-ones and
 Dimethyl-5-phenylisoindolin-1-ones: Selective C-C Coupling of an
 Unreactive Tertiary sp(3) C-H Bond.
;
_journal_issue 7
_journal_name_full 'The Journal of organic chemistry'
_journal_page_first 2944
_journal_page_last 2954
_journal_paper_doi 10.1021/jo402776u
_journal_volume 79
_journal_year 2014
_chemical_formula_sum 'C17 H21 Fe N O'
_chemical_formula_weight 311.21
_chemical_name_systematic
;
 ?
;
_space_group_crystal_system monoclinic
_space_group_IT_number 14
_space_group_name_Hall '-P 2ybc'
_space_group_name_H-M_alt 'P 1 21/c 1'
_symmetry_space_group_name_Hall '-P 2ybc'
_symmetry_space_group_name_H-M 'P 1 21/c 1'
_atom_sites_solution_hydrogens geom
_audit_creation_method SHELXL-2013
_cell_angle_alpha 90
_cell_angle_beta 105.078(4)
_cell_angle_gamma 90
_cell_formula_units_Z 4
_cell_length_a 18.721(3)
_cell_length_b 7.6048(9)
_cell_length_c 10.9740(14)
_cell_measurement_temperature 159(2)
_cell_volume 1508.6(4)
_computing_structure_refinement 'SHELXL-2013 (Sheldrick, 2013)'
_diffrn_ambient_temperature 159(2)
_diffrn_measured_fraction_theta_full 0.999
_diffrn_measured_fraction_theta_max 1.000
_diffrn_radiation_type MoK\a
_diffrn_radiation_wavelength 0.71073
_diffrn_reflns_av_unetI/netI 0.0296
_diffrn_reflns_Laue_measured_fraction_full 0.999
_diffrn_reflns_Laue_measured_fraction_max 1.000
_diffrn_reflns_point_group_measured_fraction_full 0.999
_diffrn_reflns_point_group_measured_fraction_max 1.000
_diffrn_reflns_theta_full 25.242
_diffrn_reflns_theta_max 26.372
_diffrn_reflns_theta_min 2.906
_exptl_absorpt_coefficient_mu 4.476
_exptl_crystal_density_diffrn 2.068
_exptl_crystal_F_000 912
_refine_diff_density_max 0.357
_refine_diff_density_min -0.748
_refine_diff_density_rms 0.127
_refine_ls_extinction_method none
_refine_ls_goodness_of_fit_ref 1.088
_refine_ls_hydrogen_treatment constr
_refine_ls_matrix_type full
_refine_ls_number_parameters 185
_refine_ls_number_reflns 3095
_refine_ls_number_restraints 86
_refine_ls_restrained_S_all 1.079
_refine_ls_R_factor_all 0.0528
_refine_ls_R_factor_gt 0.0473
_refine_ls_shift/su_max 0.002
_refine_ls_shift/su_mean 0.000
_refine_ls_structure_factor_coef Fsqd
_refine_ls_weighting_details 'w=1/[\s^2^(Fo^2^)+(0.0808P)^2^+0.6490P] where P=(Fo^2^+2Fc^2^)/3'
_refine_ls_weighting_scheme calc
_refine_ls_wR_factor_gt 0.1240
_refine_ls_wR_factor_ref 0.1300
_reflns_Friedel_coverage 0.000
_reflns_number_gt 2736
_reflns_number_total 3095
_reflns_threshold_expression 'I > 2\s(I)'
_cod_data_source_file jo402776u_si_003.cif
_cod_data_source_block BH_1_a
_cod_depositor_comments
;
 Adding full bibliography for
 ./tmp-cod-update-bibliographies-12971/cifs/4029210.cif.

2020-09-09
Z value and formula fixed to values more according to usual
chemical conventions.                 miguel
;
_cod_original_formula_sum 'C H Fe N O'
_cod_original_formula_weight 98.88
_cod_original_formula_units_Z 19
_cod_original_cell_volume 1508.6(3)
_cod_database_code 4029210
_shelx_space_group_comment
;
The symmetry employed for this shelxl refinement is uniquely defined
by the following loop, which should always be used as a source of
symmetry information in preference to the above space-group names.
They are only intended as comments.
;
_shelxl_version_number 2013-3

loop_
_space_group_symop_operation_xyz
'x, y, z'
'-x, y+1/2, -z+1/2'
'-x, -y, -z'
'x, -y-1/2, z-1/2'

loop_
_atom_site_label
_atom_site_type_symbol
_atom_site_fract_x
_atom_site_fract_y
_atom_site_fract_z
_atom_site_U_iso_or_equiv
_atom_site_adp_type
_atom_site_occupancy
_atom_site_site_symmetry_order
_atom_site_calc_flag
_atom_site_refinement_flags_posn
_atom_site_refinement_flags_adp
Fe1 Fe 0.63680(2) 0.51565(4) 0.89185(3) 0.03503(16) Uani 1 1 d . U
O1 O 0.80196(10) 0.6431(3) 1.19077(16) 0.0535(5) Uani 1 1 d . U
N1 N 0.83310(11) 0.4736(3) 1.03796(19) 0.0391(5) Uani 1 1 d . U
C4 C 0.72170(13) 0.3389(3) 0.9503(2) 0.0372(5) Uani 1 1 d . U
C3 C 0.71472(13) 0.4468(3) 1.0514(2) 0.0355(5) Uani 1 1 d . U
C14 C 0.78594(13) 0.5368(3) 1.1046(2) 0.0380(5) Uani 1 1 d . U
C11 C 0.80004(14) 0.3419(3) 0.9383(2) 0.0404(5) Uani 1 1 d . U
C1 C 0.60518(16) 0.3029(4) 0.9765(3) 0.0525(6) Uani 1 1 d . U
H1 H 0.5531 0.2614 0.9645 0.063 Uiso 1 1 calc R U
C2 C 0.64253(14) 0.4276(4) 1.0688(2) 0.0452(5) Uani 1 1 d . U
H2 H 0.6223 0.4869 1.1340 0.054 Uiso 1 1 calc R U
C15 C 0.91017(14) 0.5334(4) 1.0596(3) 0.0467(6) Uani 1 1 d . U
H15 H 0.9322 0.4661 0.9999 0.056 Uiso 1 1 calc R U
C5 C 0.65446(16) 0.2493(3) 0.9023(2) 0.0481(6) Uani 1 1 d . U
H5 H 0.6431 0.1645 0.8301 0.058 Uiso 1 1 calc R U
C13 C 0.80783(16) 0.3985(4) 0.8088(2) 0.0530(6) Uani 1 1 d . U
H13A H 0.7943 0.5228 0.7948 0.080 Uiso 1 1 calc R U
H13B H 0.7750 0.3270 0.7432 0.080 Uiso 1 1 calc R U
H13C H 0.8592 0.3820 0.8052 0.080 Uiso 1 1 calc R U
C12 C 0.83585(17) 0.1600(4) 0.9725(3) 0.0591(7) Uani 1 1 d . U
H12A H 0.8893 0.1687 0.9823 0.089 Uiso 1 1 calc R U
H12B H 0.8144 0.0761 0.9052 0.089 Uiso 1 1 calc R U
H12C H 0.8267 0.1196 1.0519 0.089 Uiso 1 1 calc R U
C16 C 0.91457(17) 0.7262(4) 1.0280(3) 0.0655(8) Uani 1 1 d . U
H16A H 0.8858 0.7474 0.9410 0.098 Uiso 1 1 calc R U
H16B H 0.9663 0.7588 1.0367 0.098 Uiso 1 1 calc R U
H16C H 0.8945 0.7973 1.0858 0.098 Uiso 1 1 calc R U
C6 C 0.54263(17) 0.6374(6) 0.7979(4) 0.0844(12) Uani 1 1 d . U
H6 H 0.4914 0.6034 0.8000 0.101 Uiso 1 1 calc R U
C7 C 0.5794(2) 0.5778(5) 0.7134(3) 0.0762(10) Uani 1 1 d . U
H7 H 0.5599 0.4929 0.6430 0.091 Uiso 1 1 calc R U
C17 C 0.95518(18) 0.4878(5) 1.1921(4) 0.0662(9) Uani 1 1 d . U
H17A H 0.9378 0.5582 1.2535 0.099 Uiso 1 1 calc R U
H17B H 1.0075 0.5132 1.2001 0.099 Uiso 1 1 calc R U
H17C H 0.9492 0.3626 1.2082 0.099 Uiso 1 1 calc R U
C8 C 0.6472(2) 0.6582(7) 0.7410(5) 0.0983(15) Uani 1 1 d . U
H8 H 0.6860 0.6404 0.6945 0.118 Uiso 1 1 calc R U
C10 C 0.5875(4) 0.7516(6) 0.8781(4) 0.1099(17) Uani 1 1 d . U
H10 H 0.5749 0.8181 0.9483 0.132 Uiso 1 1 calc R U
C9 C 0.6535(3) 0.7638(6) 0.8417(6) 0.123(2) Uani 1 1 d . U
H9 H 0.6968 0.8401 0.8814 0.147 Uiso 1 1 calc R U

loop_
_atom_site_aniso_label
_atom_site_aniso_U_11
_atom_site_aniso_U_22
_atom_site_aniso_U_33
_atom_site_aniso_U_23
_atom_site_aniso_U_13
_atom_site_aniso_U_12
Fe1 0.0356(2) 0.0349(2) 0.0330(2) 0.00229(11) 0.00609(15) -0.00394(12)
O1 0.0482(10) 0.0635(12) 0.0459(10) -0.0241(9) 0.0069(8) 0.0029(9)
N1 0.0367(10) 0.0417(10) 0.0385(11) -0.0057(8) 0.0091(8) 0.0063(8)
C4 0.0520(12) 0.0279(10) 0.0309(10) 0.0012(8) 0.0093(9) 0.0009(9)
C3 0.0427(12) 0.0360(11) 0.0276(10) 0.0014(9) 0.0084(9) 0.0013(9)
C14 0.0399(12) 0.0399(12) 0.0327(11) -0.0014(9) 0.0066(9) 0.0075(9)
C11 0.0502(12) 0.0349(12) 0.0367(11) -0.0033(9) 0.0124(10) 0.0079(10)
C1 0.0568(15) 0.0491(14) 0.0519(15) 0.0084(11) 0.0149(12) -0.0177(12)
C2 0.0515(14) 0.0506(14) 0.0371(12) 0.0032(10) 0.0180(10) -0.0051(11)
C15 0.0379(13) 0.0500(14) 0.0516(15) -0.0013(11) 0.0106(11) 0.0052(10)
C5 0.0664(16) 0.0307(11) 0.0449(13) -0.0013(10) 0.0103(12) -0.0102(11)
C13 0.0598(15) 0.0635(17) 0.0393(13) -0.0036(12) 0.0191(11) 0.0051(13)
C12 0.0759(19) 0.0415(14) 0.0621(17) -0.0031(12) 0.0217(14) 0.0197(13)
C16 0.0568(17) 0.0556(17) 0.082(2) 0.0059(15) 0.0142(15) -0.0043(13)
C6 0.0445(16) 0.121(3) 0.084(2) 0.050(2) 0.0097(15) 0.0193(18)
C7 0.109(3) 0.065(2) 0.0390(14) 0.0099(14) -0.0077(16) 0.0098(19)
C17 0.0412(16) 0.083(2) 0.066(2) 0.0103(15) -0.0012(14) 0.0077(13)
C8 0.068(2) 0.122(4) 0.117(3) 0.089(3) 0.046(2) 0.036(2)
C10 0.173(4) 0.080(3) 0.059(2) -0.0018(19) -0.002(3) 0.079(3)
C9 0.109(3) 0.050(2) 0.153(4) 0.054(2) -0.065(3) -0.029(2)

loop_
_atom_type_symbol
_atom_type_description
_atom_type_scat_dispersion_real
_atom_type_scat_dispersion_imag
_atom_type_scat_source
C C 0.0033 0.0016 'International Tables Vol C Tables 4.2.6.8 and 6.1.1.4'
H H 0.0000 0.0000 'International Tables Vol C Tables 4.2.6.8 and 6.1.1.4'
N N 0.0061 0.0033 'International Tables Vol C Tables 4.2.6.8 and 6.1.1.4'
O O 0.0106 0.0060 'International Tables Vol C Tables 4.2.6.8 and 6.1.1.4'
Fe Fe 0.3463 0.8444 'International Tables Vol C Tables 4.2.6.8 and 6.1.1.4'

loop_
_geom_angle_atom_site_label_1
_geom_angle_atom_site_label_2
_geom_angle_atom_site_label_3
_geom_angle
C10 Fe1 C9 40.7(3)
C10 Fe1 C6 39.5(2)
C9 Fe1 C6 66.91(18)
C10 Fe1 C1 124.4(2)
C9 Fe1 C1 163.2(3)
C6 Fe1 C1 106.20(14)
C10 Fe1 C7 66.50(16)
C9 Fe1 C7 66.34(18)
C6 Fe1 C7 39.49(16)
C1 Fe1 C7 118.89(14)
C10 Fe1 C8 66.5(2)
C9 Fe1 C8 38.9(2)
C6 Fe1 C8 66.13(14)
C1 Fe1 C8 154.2(2)
C7 Fe1 C8 39.44(18)
C10 Fe1 C2 106.02(16)
C9 Fe1 C2 126.7(2)
C6 Fe1 C2 117.45(13)
C1 Fe1 C2 41.26(11)
C7 Fe1 C2 151.97(15)
C8 Fe1 C2 164.5(2)
C10 Fe1 C3 120.53(15)
C9 Fe1 C3 110.44(14)
C6 Fe1 C3 153.14(15)
C1 Fe1 C3 68.28(10)
C7 Fe1 C3 166.31(15)
C8 Fe1 C3 129.79(15)
C2 Fe1 C3 40.91(10)
C10 Fe1 C5 162.2(2)
C9 Fe1 C5 155.1(3)
C6 Fe1 C5 125.99(16)
C1 Fe1 C5 41.31(11)
C7 Fe1 C5 108.73(13)
C8 Fe1 C5 121.65(18)
C2 Fe1 C5 69.71(11)
C3 Fe1 C5 68.20(10)
C10 Fe1 C4 155.9(2)
C9 Fe1 C4 122.46(19)
C6 Fe1 C4 164.03(16)
C1 Fe1 C4 68.24(11)
C7 Fe1 C4 128.81(13)
C8 Fe1 C4 111.96(12)
C2 Fe1 C4 68.96(10)
C3 Fe1 C4 40.44(9)
C5 Fe1 C4 40.13(10)
C14 N1 C15 123.1(2)
C14 N1 C11 115.1(2)
C15 N1 C11 121.8(2)
C5 C4 C3 108.6(2)
C5 C4 C11 140.4(2)
C3 C4 C11 110.55(19)
C5 C4 Fe1 69.87(14)
C3 C4 Fe1 69.10(13)
C11 C4 Fe1 130.92(16)
C4 C3 C2 109.4(2)
C4 C3 C14 108.7(2)
C2 C3 C14 141.9(2)
C4 C3 Fe1 70.47(13)
C2 C3 Fe1 69.39(13)
C14 C3 Fe1 126.32(16)
O1 C14 N1 125.6(2)
O1 C14 C3 128.9(2)
N1 C14 C3 105.5(2)
N1 C11 C4 99.99(17)
N1 C11 C13 111.8(2)
C4 C11 C13 114.6(2)
N1 C11 C12 110.6(2)
C4 C11 C12 109.7(2)
C13 C11 C12 109.8(2)
C2 C1 C5 108.7(2)
C2 C1 Fe1 69.43(14)
C5 C1 Fe1 70.17(14)
C3 C2 C1 106.3(2)
C3 C2 Fe1 69.70(13)
C1 C2 Fe1 69.31(14)
N1 C15 C16 111.8(2)
N1 C15 C17 111.1(2)
C16 C15 C17 113.0(3)
C4 C5 C1 107.0(2)
C4 C5 Fe1 70.00(14)
C1 C5 Fe1 68.52(15)
C10 C6 C7 108.3(4)
C10 C6 Fe1 69.65(19)
C7 C6 Fe1 70.61(19)
C6 C7 C8 107.6(4)
C6 C7 Fe1 69.90(18)
C8 C7 Fe1 70.3(2)
C9 C8 C7 109.0(4)
C9 C8 Fe1 69.9(2)
C7 C8 Fe1 70.25(18)
C6 C10 C9 107.5(4)
C6 C10 Fe1 70.8(2)
C9 C10 Fe1 70.0(2)
C8 C9 C10 107.5(4)
C8 C9 Fe1 71.2(2)
C10 C9 Fe1 69.4(2)

loop_
_geom_bond_atom_site_label_1
_geom_bond_atom_site_label_2
_geom_bond_distance
Fe1 C10 2.005(3)
Fe1 C9 2.013(3)
Fe1 C6 2.020(3)
Fe1 C1 2.029(3)
Fe1 C7 2.029(3)
Fe1 C8 2.030(3)
Fe1 C2 2.031(2)
Fe1 C3 2.035(2)
Fe1 C5 2.051(3)
Fe1 C4 2.053(2)
O1 C14 1.220(3)
N1 C14 1.372(3)
N1 C15 1.472(3)
N1 C11 1.493(3)
C4 C5 1.408(3)
C4 C3 1.413(3)
C4 C11 1.506(3)
C3 C2 1.421(3)
C3 C14 1.477(3)
C11 C13 1.528(3)
C11 C12 1.540(3)
C1 C2 1.430(4)
C1 C5 1.439(4)
C15 C16 1.514(4)
C15 C17 1.519(4)
C6 C10 1.360(7)
C6 C7 1.368(5)
C7 C8 1.370(6)
C8 C9 1.346(8)
C10 C9 1.396(9)
